data_8104809
loop_
_publ_author_name
'Hosten, Eric C.'
'Betz, Richard'

_publ_section_title
;
 Crystal structure of N-(2-(trifluoromethyl)phenyl)hexanamide, C13H16F3NO
;
_journal_issue 2
_journal_name_full 'Zeitschrift f\"ur Kristallographie - New Crystal Structures'
_journal_page_first 291
_journal_page_last 292
_journal_paper_doi 10.1515/ncrs-2020-0530
_journal_volume 236
_journal_year 2021
_chemical_formula_moiety 'C13 H16 F3 N O'
_chemical_formula_sum 'C13 H16 F3 N O'
_chemical_formula_weight 259.27
_chemical_name_common <i>ortho</i>-trifluoromethyl-hexylanilide
_chemical_name_systematic <i>ortho</i>-trifluoromethyl-hexylanilide
_space_group_IT_number 2
_space_group_name_Hall '-P 1'
_space_group_name_H-M_alt 'P -1'
_symmetry_cell_setting triclinic
_symmetry_Int_Tables_number 2
_symmetry_space_group_name_Hall '-P 1'
_symmetry_space_group_name_H-M 'P -1'
_atom_sites_solution_hydrogens mixed
_atom_sites_solution_secondary difmap
_cell_angle_alpha 100.762(5)
_cell_angle_beta 100.232(4)
_cell_angle_gamma 100.683(4)
_cell_formula_units_Z 2
_cell_length_a 4.7889(4)
_cell_length_b 11.7867(10)
_cell_length_c 12.5323(11)
_cell_measurement_reflns_used 4072
_cell_measurement_temperature 200(2)
_cell_measurement_theta_max 28.19
_cell_measurement_theta_min 2.74
_cell_volume 666.19(10)
_computing_cell_refinement 'SAINT [1]'
_computing_data_collection 'APEX2 [1]'
_computing_data_reduction 'SAINT [1]'
_computing_molecular_graphics 'ORTEP3 [3], Mercury [4]'
_computing_publication_material 'SHELXL-97 [2], PLATON [5]'
_computing_structure_refinement 'SHELXL-97 [2]'
_computing_structure_solution 'SHELXS-97 [2]'
_diffrn_ambient_temperature 200(2)
_diffrn_measured_fraction_theta_full 0.994
_diffrn_measured_fraction_theta_max 0.987
_diffrn_measurement_device_type 'Bruker APEX-II CCD'
_diffrn_measurement_method '\f and \w scans'
_diffrn_radiation_monochromator graphite
_diffrn_radiation_type MoK\a
_diffrn_radiation_wavelength 0.71073
_diffrn_reflns_av_R_equivalents 0.0258
_diffrn_reflns_av_sigmaI/netI 0.0316
_diffrn_reflns_Laue_measured_fraction_full 0.994
_diffrn_reflns_Laue_measured_fraction_max 0.987
_diffrn_reflns_limit_h_max 6
_diffrn_reflns_limit_h_min -6
_diffrn_reflns_limit_k_max 15
_diffrn_reflns_limit_k_min -15
_diffrn_reflns_limit_l_max 16
_diffrn_reflns_limit_l_min -15
_diffrn_reflns_number 11441
_diffrn_reflns_point_group_measured_fraction_full 0.994
_diffrn_reflns_point_group_measured_fraction_max 0.987
_diffrn_reflns_theta_full 25.242
_diffrn_reflns_theta_max 28.355
_diffrn_reflns_theta_min 1.695
_exptl_absorpt_coefficient_mu 0.110
_exptl_absorpt_correction_T_max 1.0000
_exptl_absorpt_correction_T_min 0.9009
_exptl_absorpt_correction_type numerical
_exptl_absorpt_process_details
;                                                              
SADABS [6]                                         
;
_exptl_crystal_colour yellow
_exptl_crystal_density_diffrn 1.292
_exptl_crystal_description rods
_exptl_crystal_F_000 272
_exptl_crystal_size_max 0.524
_exptl_crystal_size_mid 0.168
_exptl_crystal_size_min 0.150
_refine_diff_density_max 0.317
_refine_diff_density_min -0.254
_refine_diff_density_rms 0.057
_refine_ls_extinction_coef .
_refine_ls_extinction_method none
_refine_ls_goodness_of_fit_ref 1.054
_refine_ls_hydrogen_treatment mixed
_refine_ls_matrix_type full
_refine_ls_number_parameters 168
_refine_ls_number_reflns 3290
_refine_ls_number_restraints 0
_refine_ls_restrained_S_all 1.054
_refine_ls_R_factor_all 0.0820
_refine_ls_R_factor_gt 0.0531
_refine_ls_shift/su_max 0.000
_refine_ls_shift/su_mean 0.000
_refine_ls_structure_factor_coef Fsqd
_refine_ls_weighting_details 'w=1/[\s^2^(Fo^2^)+(0.0987P)^2^+0.1175P] where P=(Fo^2^+2Fc^2^)/3'
_refine_ls_weighting_scheme calc
_refine_ls_wR_factor_gt 0.1561
_refine_ls_wR_factor_ref 0.1760
_reflns_Friedel_coverage 0.000
_reflns_Friedel_fraction_full .
_reflns_Friedel_fraction_max .
_reflns_number_gt 2248
_reflns_number_total 3290
_reflns_threshold_expression 'I > 2\s(I)'
_cod_data_source_file suppl_j_ncrs-2020-0530_suppl.cif
_cod_data_source_block g
_cod_depositor_comments
;
The following automatic conversions were performed:

data item '_symmetry_cell_setting' value 'Triclinic' was changed to
'triclinic' in accordance with the built-in table derived from the
CIF Core dictionary named 'cif_core.dic' version 2.4.5 last updated
on 2014-11-21.

Automatic conversion script
Id: cif_fix_values 8738 2021-04-28 16:35:53Z antanas 
;
_cod_original_sg_symbol_H-M P-1
_cod_database_code 8104809
_shelx_space_group_comment
;
The symmetry employed for this shelxl refinement is uniquely defined
by the following loop, which should always be used as a source of
symmetry information in preference to the above space-group names.
They are only intended as comments.
;
_shelx_estimated_absorpt_t_min 0.935
_shelx_estimated_absorpt_t_max 0.984

loop_
_space_group_symop_operation_xyz
'x, y, z'
'-x, -y, -z'

loop_
_atom_site_label
_atom_site_type_symbol
_atom_site_fract_x
_atom_site_fract_y
_atom_site_fract_z
_atom_site_U_iso_or_equiv
_atom_site_adp_type
_atom_site_occupancy
_atom_site_site_symmetry_order
_atom_site_calc_flag
_atom_site_refinement_flags_posn
_atom_site_refinement_flags_adp
_atom_site_refinement_flags_occupancy
_atom_site_disorder_assembly
_atom_site_disorder_group
F1 F 0.5693(4) 0.99393(11) 0.67521(13) 0.0829(5) Uani 1 1 d . . . . .
F2 F 0.3480(3) 0.83849(11) 0.71363(11) 0.0579(4) Uani 1 1 d . . . . .
F3 F 0.7950(3) 0.90673(13) 0.78576(10) 0.0677(4) Uani 1 1 d . . . . .
O1 O 1.0355(3) 0.57740(13) 0.71629(12) 0.0468(4) Uani 1 1 d . . . . .
N1 N 0.6219(3) 0.64221(13) 0.67946(12) 0.0313(3) Uani 1 1 d . . . . .
C1 C 0.5987(4) 0.88805(16) 0.69172(16) 0.0413(4) Uani 1 1 d . . . . .
C2 C 0.7965(3) 0.58452(15) 0.73483(14) 0.0318(4) Uani 1 1 d . . . . .
C3 C 0.6799(4) 0.52981(16) 0.82187(15) 0.0349(4) Uani 1 1 d . . . . .
H3A H 0.465268 0.518276 0.805753 0.042 Uiso 1 1 calc R U . . .
H3B H 0.758916 0.584990 0.895602 0.042 Uiso 1 1 calc R U . . .
C4 C 0.7583(4) 0.41162(15) 0.82640(14) 0.0344(4) Uani 1 1 d . . . . .
H4A H 0.973060 0.423667 0.843630 0.041 Uiso 1 1 calc R U . . .
H4B H 0.682652 0.357210 0.752120 0.041 Uiso 1 1 calc R U . . .
C5 C 0.6383(4) 0.35383(17) 0.91227(16) 0.0391(4) Uani 1 1 d . . . . .
H5A H 0.715535 0.407846 0.986675 0.047 Uiso 1 1 calc R U . . .
H5B H 0.423650 0.342488 0.895502 0.047 Uiso 1 1 calc R U . . .
C6 C 0.7143(5) 0.23541(19) 0.91577(19) 0.0552(5) Uani 1 1 d . . . . .
H6A H 0.928651 0.246373 0.929609 0.066 Uiso 1 1 calc R U . . .
H6B H 0.630783 0.180630 0.842075 0.066 Uiso 1 1 calc R U . . .
C7 C 0.6048(7) 0.1789(3) 1.0041(3) 0.0845(9) Uani 1 1 d . . . . .
H7A H 0.391362 0.159790 0.986658 0.127 Uiso 1 1 calc R U . . .
H7B H 0.677578 0.234194 1.076956 0.127 Uiso 1 1 calc R U . . .
H7C H 0.674783 0.106046 1.005868 0.127 Uiso 1 1 calc R U . . .
C11 C 0.6950(3) 0.69789(14) 0.59371(13) 0.0291(4) Uani 1 1 d . . . . .
C12 C 0.6767(3) 0.81467(15) 0.59592(14) 0.0325(4) Uani 1 1 d . . . . .
C13 C 0.7455(4) 0.86563(17) 0.50970(16) 0.0429(4) Uani 1 1 d . . . . .
H13 H 0.729028 0.944776 0.510025 0.051 Uiso 1 1 calc R U . . .
C14 C 0.8370(5) 0.80259(19) 0.42404(17) 0.0503(5) Uani 1 1 d . . . . .
H14 H 0.885008 0.838344 0.365764 0.060 Uiso 1 1 calc R U . . .
C15 C 0.8591(4) 0.68748(18) 0.42268(16) 0.0456(5) Uani 1 1 d . . . . .
H15 H 0.925129 0.644236 0.364020 0.055 Uiso 1 1 calc R U . . .
C16 C 0.7855(4) 0.63497(16) 0.50648(15) 0.0364(4) Uani 1 1 d . . . . .
H16 H 0.797021 0.554994 0.504312 0.044 Uiso 1 1 calc R U . . .
H1 H 0.463(4) 0.6438(17) 0.6963(16) 0.035(5) Uiso 1 1 d . . . . .

loop_
_atom_site_aniso_label
_atom_site_aniso_U_11
_atom_site_aniso_U_22
_atom_site_aniso_U_33
_atom_site_aniso_U_23
_atom_site_aniso_U_13
_atom_site_aniso_U_12
F1 0.1480(15) 0.0426(7) 0.0831(10) 0.0232(7) 0.0556(10) 0.0459(9)
F2 0.0475(7) 0.0622(8) 0.0722(9) 0.0103(6) 0.0309(6) 0.0205(6)
F3 0.0595(8) 0.0877(10) 0.0452(7) -0.0081(6) 0.0068(6) 0.0180(7)
O1 0.0289(6) 0.0623(9) 0.0685(9) 0.0372(7) 0.0257(6) 0.0213(6)
N1 0.0257(7) 0.0366(8) 0.0405(8) 0.0162(6) 0.0172(6) 0.0123(6)
C1 0.0465(10) 0.0369(10) 0.0443(10) 0.0118(8) 0.0135(8) 0.0132(8)
C2 0.0256(7) 0.0329(8) 0.0428(9) 0.0142(7) 0.0139(7) 0.0093(6)
C3 0.0298(8) 0.0435(10) 0.0408(10) 0.0182(8) 0.0161(7) 0.0151(7)
C4 0.0339(8) 0.0376(9) 0.0379(9) 0.0140(7) 0.0153(7) 0.0109(7)
C5 0.0384(9) 0.0452(10) 0.0421(10) 0.0201(8) 0.0160(7) 0.0130(8)
C6 0.0691(14) 0.0438(11) 0.0589(13) 0.0217(10) 0.0204(11) 0.0118(10)
C7 0.102(2) 0.0716(18) 0.105(2) 0.0605(17) 0.0398(18) 0.0263(16)
C11 0.0234(7) 0.0324(8) 0.0336(8) 0.0110(7) 0.0099(6) 0.0046(6)
C12 0.0312(8) 0.0314(9) 0.0356(9) 0.0096(7) 0.0088(7) 0.0056(7)
C13 0.0506(11) 0.0360(10) 0.0446(11) 0.0179(8) 0.0127(8) 0.0054(8)
C14 0.0572(12) 0.0560(13) 0.0401(11) 0.0201(9) 0.0182(9) 0.0024(10)
C15 0.0485(11) 0.0522(12) 0.0371(10) 0.0067(8) 0.0205(8) 0.0067(9)
C16 0.0353(9) 0.0376(9) 0.0393(9) 0.0090(7) 0.0149(7) 0.0087(7)

loop_
_atom_type_symbol
_atom_type_description
_atom_type_scat_dispersion_real
_atom_type_scat_dispersion_imag
_atom_type_scat_source
C C 0.0033 0.0016 'International Tables Vol C Tables 4.2.6.8 and 6.1.1.4'
H H 0.0000 0.0000 'International Tables Vol C Tables 4.2.6.8 and 6.1.1.4'
O O 0.0106 0.0060 'International Tables Vol C Tables 4.2.6.8 and 6.1.1.4'
N N 0.0061 0.0033 'International Tables Vol C Tables 4.2.6.8 and 6.1.1.4'
F F 0.0171 0.0103 'International Tables Vol C Tables 4.2.6.8 and 6.1.1.4'

loop_
_geom_angle_atom_site_label_1
_geom_angle_atom_site_label_2
_geom_angle_atom_site_label_3
_geom_angle
_geom_angle_site_symmetry_1
_geom_angle_site_symmetry_3
C2 N1 C11 123.58(13) . .
C2 N1 H1 117.4(13) . .
C11 N1 H1 119.0(13) . .
F3 C1 F1 107.00(17) . .
F3 C1 F2 105.11(15) . .
F1 C1 F2 105.62(16) . .
F3 C1 C12 112.57(15) . .
F1 C1 C12 112.62(15) . .
F2 C1 C12 113.32(15) . .
O1 C2 N1 122.42(15) . .
O1 C2 C3 121.70(14) . .
N1 C2 C3 115.88(13) . .
C2 C3 C4 112.54(13) . .
C2 C3 H3A 109.1 . .
C4 C3 H3A 109.1 . .
C2 C3 H3B 109.1 . .
C4 C3 H3B 109.1 . .
H3A C3 H3B 107.8 . .
C3 C4 C5 113.41(14) . .
C3 C4 H4A 108.9 . .
C5 C4 H4A 108.9 . .
C3 C4 H4B 108.9 . .
C5 C4 H4B 108.9 . .
H4A C4 H4B 107.7 . .
C6 C5 C4 113.28(16) . .
C6 C5 H5A 108.9 . .
C4 C5 H5A 108.9 . .
C6 C5 H5B 108.9 . .
C4 C5 H5B 108.9 . .
H5A C5 H5B 107.7 . .
C5 C6 C7 113.8(2) . .
C5 C6 H6A 108.8 . .
C7 C6 H6A 108.8 . .
C5 C6 H6B 108.8 . .
C7 C6 H6B 108.8 . .
H6A C6 H6B 107.7 . .
C6 C7 H7A 109.5 . .
C6 C7 H7B 109.5 . .
H7A C7 H7B 109.5 . .
C6 C7 H7C 109.5 . .
H7A C7 H7C 109.5 . .
H7B C7 H7C 109.5 . .
C16 C11 C12 119.41(15) . .
C16 C11 N1 119.57(15) . .
C12 C11 N1 121.02(14) . .
C13 C12 C11 119.43(16) . .
C13 C12 C1 119.31(16) . .
C11 C12 C1 121.19(14) . .
C14 C13 C12 120.60(18) . .
C14 C13 H13 119.7 . .
C12 C13 H13 119.7 . .
C13 C14 C15 119.96(17) . .
C13 C14 H14 120.0 . .
C15 C14 H14 120.0 . .
C14 C15 C16 120.04(17) . .
C14 C15 H15 120.0 . .
C16 C15 H15 120.0 . .
C15 C16 C11 120.54(17) . .
C15 C16 H16 119.7 . .
C11 C16 H16 119.7 . .

loop_
_geom_bond_atom_site_label_1
_geom_bond_atom_site_label_2
_geom_bond_distance
_geom_bond_site_symmetry_2
F1 C1 1.331(2) .
F2 C1 1.333(2) .
F3 C1 1.324(2) .
O1 C2 1.2222(19) .
N1 C2 1.351(2) .
N1 C11 1.421(2) .
N1 H1 0.83(2) .
C1 C12 1.490(2) .
C2 C3 1.504(2) .
C3 C4 1.517(2) .
C3 H3A 0.9900 .
C3 H3B 0.9900 .
C4 C5 1.517(2) .
C4 H4A 0.9900 .
C4 H4B 0.9900 .
C5 C6 1.513(3) .
C5 H5A 0.9900 .
C5 H5B 0.9900 .
C6 C7 1.516(3) .
C6 H6A 0.9900 .
C6 H6B 0.9900 .
C7 H7A 0.9800 .
C7 H7B 0.9800 .
C7 H7C 0.9800 .
C11 C16 1.385(2) .
C11 C12 1.391(2) .
C12 C13 1.390(2) .
C13 C14 1.374(3) .
C13 H13 0.9500 .
C14 C15 1.377(3) .
C14 H14 0.9500 .
C15 C16 1.380(3) .
C15 H15 0.9500 .
C16 H16 0.9500 .

loop_
_geom_hbond_atom_site_label_D
_geom_hbond_atom_site_label_H
_geom_hbond_atom_site_label_A
_geom_hbond_distance_DH
_geom_hbond_distance_HA
_geom_hbond_distance_DA
_geom_hbond_angle_DHA
_geom_hbond_site_symmetry_A
N1 H1 F2 0.83(2) 2.439(19) 2.8655(18) 113.1(16) .

loop_
_geom_torsion_atom_site_label_1
_geom_torsion_atom_site_label_2
_geom_torsion_atom_site_label_3
_geom_torsion_atom_site_label_4
_geom_torsion
_geom_torsion_site_symmetry_1
_geom_torsion_site_symmetry_2
_geom_torsion_site_symmetry_3
_geom_torsion_site_symmetry_4
C11 N1 C2 O1 1.2(3) . . . .
C11 N1 C2 C3 -179.21(15) . . . .
O1 C2 C3 C4 -37.7(2) . . . .
N1 C2 C3 C4 142.69(16) . . . .
C2 C3 C4 C5 -178.99(15) . . . .
C3 C4 C5 C6 179.42(16) . . . .
C4 C5 C6 C7 177.9(2) . . . .
C2 N1 C11 C16 50.9(2) . . . .
C2 N1 C11 C12 -129.18(18) . . . .
C16 C11 C12 C13 0.9(2) . . . .
N1 C11 C12 C13 -178.96(16) . . . .
C16 C11 C12 C1 -176.05(16) . . . .
N1 C11 C12 C1 4.0(2) . . . .
F3 C1 C12 C13 -113.06(19) . . . .
F1 C1 C12 C13 8.0(3) . . . .
F2 C1 C12 C13 127.84(18) . . . .
F3 C1 C12 C11 63.9(2) . . . .
F1 C1 C12 C11 -174.98(16) . . . .
F2 C1 C12 C11 -55.2(2) . . . .
C11 C12 C13 C14 -1.4(3) . . . .
C1 C12 C13 C14 175.62(17) . . . .
C12 C13 C14 C15 0.5(3) . . . .
C13 C14 C15 C16 0.9(3) . . . .
C14 C15 C16 C11 -1.4(3) . . . .
C12 C11 C16 C15 0.5(3) . . . .
N1 C11 C16 C15 -179.64(16) . . . .
